data_1531055
loop_
_publ_author_name
'Afanas'eva, I.N.'
'Kuz'micheva, G.M.'
'Mitin, A.V.'
'Khlybov, E.P.'

_publ_section_title
;
 Indium perovskite-like phases: synthesis, crystal structure, refinement
 and properties
;
_journal_name_full 'Zhurnal Strukturnoi Khimii (Issue-No. from 1981)'
_journal_page_first 1157
_journal_page_last 1173
_journal_volume 42
_journal_year 2001
_chemical_formula_sum 'Ca0.02 Cu2.67 In0.33 La1.35 O6.92 Sr1.63'
_chemical_name_systematic
;
(In0.33 Cu0.67) (Sr1.63 La0.37) (La0.98 Ca0.02) Cu2 O6.92
;
_space_group_IT_number 123
_symmetry_space_group_name_Hall '-P 4 2'
_symmetry_space_group_name_H-M 'P 4/m m m'
_cell_angle_alpha 90
_cell_angle_beta 90
_cell_angle_gamma 90
_cell_formula_units_Z 1
_cell_length_a 3.8494
_cell_length_b 3.8494
_cell_length_c 11.4888
_cell_volume 170.240
_citation_journal_id_ASTM ZSTKAI
_cod_data_source_file Afanaseva_ZSTKAI_2001_643.cif
_cod_data_source_block Ca0.02Cu2.67In0.33La1.35O6.92Sr1.63
_cod_original_cell_volume 170.2397
_cod_database_code 1531055

loop_
_symmetry_equiv_pos_as_xyz
x,y,z
-y,x,z
-x,-y,z
y,-x,z
x,-y,-z
y,x,-z
-x,y,-z
-y,-x,-z
-x,-y,-z
y,-x,-z
x,y,-z
-y,x,-z
-x,y,z
-y,-x,z
x,-y,z
y,x,z

loop_
_atom_site_label
_atom_site_type_symbol
_atom_site_fract_x
_atom_site_fract_y
_atom_site_fract_z
_atom_site_occupancy
_atom_site_U_iso_or_equiv
La1 La+3 0.5 0.5 0.2102 0.185 0.0
O2 O-2 0 0 0.1689 1 0.0
O1 O-2 0.45 0.5 0 0.21 0.0
Cu1 Cu+2 0.037 0 0 0.168 0.0
La2 La+3 0.5 0.5 0.5 0.98 0.0
O3 O-2 0.5 0 0.3743 1 0.0
O4 O-2 0 0.5 0 0.04 0.0
Cu2 Cu+2 0 0 0.3684 1 0.0
Ca1 Ca+2 0.5 0.5 0.5 0.02 0.0
Sr1 Sr+2 0.5 0.5 0.2102 0.815 0.0
In1 In+3 0.037 0 0 0.082 0.0
